data_7106943
loop_
_publ_author_name
'Chunju Li'
'Songhui Chen'
'Jian Li'
'Kang Han'
'Min Xu'
'Bingjie Hu'
'Yihua Yu'
'Xueshun Jia'

_publ_section_title
;
 Novel Neutral Guest Recognition and Interpenetrated Complex Formation
 from Pillar[5]arenes
;
_journal_name_full Chem.Commun.
_journal_page_first 11294
_journal_paper_doi 10.1039/c1cc14829j
_journal_volume 47
_journal_year 2011
_chemical_formula_sum 'C65 H84 N4 O10'
_chemical_formula_weight 1081.36
_chemical_name_systematic
;
?
;
_space_group_IT_number 14
_symmetry_cell_setting monoclinic
_symmetry_space_group_name_Hall '-P 2yn'
_symmetry_space_group_name_H-M 'P 1 21/n 1'
_atom_sites_solution_hydrogens geom
_atom_sites_solution_primary direct
_atom_sites_solution_secondary difmap
_audit_creation_method SHELXL-97
_cell_angle_alpha 90.00
_cell_angle_beta 100.064(3)
_cell_angle_gamma 90.00
_cell_formula_units_Z 4
_cell_length_a 13.215(2)
_cell_length_b 22.647(4)
_cell_length_c 20.966(4)
_cell_measurement_reflns_used 2480
_cell_measurement_temperature 296(2)
_cell_measurement_theta_max 19.29
_cell_measurement_theta_min 2.46
_cell_volume 6178.2(19)
_computing_cell_refinement 'Bruker SAINT'
_computing_data_collection 'Bruker APEX2'
_computing_data_reduction 'Bruker SAINT'
_computing_molecular_graphics 'Bruker SHELXTL'
_computing_publication_material 'Bruker SHELXTL'
_computing_structure_refinement 'SHELXL-97 (Sheldrick, 2008)'
_computing_structure_solution 'SHELXS-97 (Sheldrick, 2008)'
_diffrn_ambient_temperature 296(2)
_diffrn_measured_fraction_theta_full 0.998
_diffrn_measured_fraction_theta_max 0.998
_diffrn_measurement_device_type 'Bruker APEX-II CCD'
_diffrn_measurement_method '\f and \w scans'
_diffrn_radiation_monochromator graphite
_diffrn_radiation_source 'fine-focus sealed tube'
_diffrn_radiation_type MoK\a
_diffrn_radiation_wavelength 0.71073
_diffrn_reflns_av_R_equivalents 0.0650
_diffrn_reflns_av_sigmaI/netI 0.0841
_diffrn_reflns_limit_h_max 14
_diffrn_reflns_limit_h_min -15
_diffrn_reflns_limit_k_max 26
_diffrn_reflns_limit_k_min -24
_diffrn_reflns_limit_l_max 18
_diffrn_reflns_limit_l_min -24
_diffrn_reflns_number 31752
_diffrn_reflns_theta_full 25.05
_diffrn_reflns_theta_max 25.05
_diffrn_reflns_theta_min 1.80
_exptl_absorpt_coefficient_mu 0.078
_exptl_absorpt_correction_T_max 0.9846
_exptl_absorpt_correction_T_min 0.9770
_exptl_absorpt_correction_type multi-scan
_exptl_absorpt_process_details sadabs
_exptl_crystal_density_diffrn 1.163
_exptl_crystal_density_method 'not measured'
_exptl_crystal_F_000 2328
_exptl_crystal_size_max 0.30
_exptl_crystal_size_mid 0.20
_exptl_crystal_size_min 0.20
_refine_diff_density_max 0.528
_refine_diff_density_min -0.338
_refine_diff_density_rms 0.054
_refine_ls_extinction_coef 0.0023(5)
_refine_ls_extinction_expression Fc^*^=kFc[1+0.001xFc^2^\l^3^/sin(2\q)]^-1/4^
_refine_ls_extinction_method SHELXL
_refine_ls_goodness_of_fit_ref 1.061
_refine_ls_hydrogen_treatment constr
_refine_ls_matrix_type full
_refine_ls_number_parameters 699
_refine_ls_number_reflns 10924
_refine_ls_number_restraints 6
_refine_ls_restrained_S_all 1.061
_refine_ls_R_factor_all 0.1790
_refine_ls_R_factor_gt 0.0866
_refine_ls_shift/su_max 3.498
_refine_ls_shift/su_mean 0.208
_refine_ls_structure_factor_coef Fsqd
_refine_ls_weighting_details 'calc w=1/[\s^2^(Fo^2^)+(0.1323P)^2^+1.1657P] where P=(Fo^2^+2Fc^2^)/3'
_refine_ls_weighting_scheme calc
_refine_ls_wR_factor_gt 0.2308
_refine_ls_wR_factor_ref 0.2895
_reflns_number_gt 4871
_reflns_number_total 10924
_reflns_threshold_expression >2sigma(I)
_cod_data_source_file c1cc14829j.txt
_cod_data_source_block 110516a_0m
_cod_original_cell_volume 6178(2)
_cod_original_sg_symbol_H-M P2(1)/n
_cod_database_code 7106943

loop_
_symmetry_equiv_pos_as_xyz
'x, y, z'
'-x+1/2, y+1/2, -z+1/2'
'-x, -y, -z'
'x-1/2, -y-1/2, z-1/2'

loop_
_atom_site_label
_atom_site_type_symbol
_atom_site_fract_x
_atom_site_fract_y
_atom_site_fract_z
_atom_site_U_iso_or_equiv
_atom_site_adp_type
_atom_site_occupancy
_atom_site_symmetry_multiplicity
_atom_site_calc_flag
_atom_site_refinement_flags
N3 N 0.7900(5) 0.1018(5) 0.2551(4) 0.53(3) Uani 1 1 d GD
C63 C 0.7341(6) 0.0498(4) 0.2340(4) 0.55(3) Uani 1 1 d G
H63 H 0.6691 0.0401 0.2418 0.657 Uiso 1 1 calc R
C64 C 0.7951(7) 0.0152(5) 0.1987(5) 0.54(4) Uani 1 1 d G
H64 H 0.7770 -0.0211 0.1794 0.651 Uiso 1 1 calc R
N4 N 0.8887(6) 0.0459(6) 0.1981(4) 0.377(11) Uani 1 1 d G
C65 C 0.8855(5) 0.0994(6) 0.2330(5) 0.292(10) Uani 1 1 d G
H65 H 0.9370 0.1279 0.2401 0.351 Uiso 1 1 calc R
N2 N 0.3585(5) 0.1826(3) 0.26987(19) 0.248(6) Uani 1 1 d GD
C58 C 0.2681(6) 0.1522(3) 0.2790(4) 0.313(11) Uani 1 1 d G
H58 H 0.2600 0.1115 0.2802 0.375 Uiso 1 1 calc R
N1 N 0.1921(6) 0.1950(4) 0.2858(3) 0.275(6) Uani 1 1 d G
C56 C 0.2355(7) 0.2518(4) 0.2809(3) 0.285(10) Uani 1 1 d G
H56 H 0.2025 0.2878 0.2836 0.342 Uiso 1 1 calc R
C57 C 0.3384(6) 0.2442(3) 0.2711(4) 0.399(19) Uani 1 1 d G
H57 H 0.3845 0.2742 0.2662 0.479 Uiso 1 1 calc R
O1 O 0.4407(2) 0.17958(13) 0.47252(16) 0.0691(9) Uani 1 1 d .
O6 O 0.3710(2) 0.29799(12) 0.10488(15) 0.0661(9) Uani 1 1 d .
O5 O 0.6014(2) 0.10926(12) 0.04408(16) 0.0687(9) Uani 1 1 d .
O10 O 0.6709(2) 0.00206(14) 0.41781(18) 0.0813(10) Uani 1 1 d .
O3 O 0.5191(3) 0.35194(15) 0.34085(16) 0.0805(10) Uani 1 1 d .
C27 C 0.5458(3) 0.15757(17) 0.0586(2) 0.0525(11) Uani 1 1 d .
O2 O 0.8276(2) 0.20279(13) 0.41162(16) 0.0703(9) Uani 1 1 d .
O7 O 0.2217(2) 0.09484(14) 0.09440(17) 0.0777(10) Uani 1 1 d .
C23 C 0.5314(3) 0.25856(17) 0.09410(19) 0.0516(11) Uani 1 1 d .
O8 O 0.5321(2) -0.06049(14) 0.19205(15) 0.0769(10) Uani 1 1 d .
C4 C 0.6703(3) 0.24573(17) 0.42233(19) 0.0467(10) Uani 1 1 d .
C1 C 0.5989(3) 0.13739(17) 0.4636(2) 0.0502(10) Uani 1 1 d .
C6 C 0.5370(3) 0.18713(18) 0.4577(2) 0.0505(10) Uani 1 1 d .
C12 C 0.6756(3) 0.31093(16) 0.3265(2) 0.0491(10) Uani 1 1 d .
O4 O 0.7771(2) 0.27942(17) 0.17653(17) 0.0882(11) Uani 1 1 d .
C17 C 0.5813(3) 0.33412(17) 0.2983(2) 0.0551(11) Uani 1 1 d .
C5 C 0.5727(3) 0.24052(17) 0.43782(19) 0.0502(10) Uani 1 1 d .
H5 H 0.5304 0.2736 0.4348 0.060 Uiso 1 1 calc R
C14 C 0.7131(3) 0.29631(19) 0.2186(2) 0.0587(12) Uani 1 1 d .
C37 C 0.3712(3) -0.01871(17) 0.1985(2) 0.0510(11) Uani 1 1 d .
C48 C 0.5105(3) 0.04165(17) 0.4282(2) 0.0508(11) Uani 1 1 d .
C25 C 0.3818(3) 0.19675(17) 0.0670(2) 0.0525(11) Uani 1 1 d .
H25 H 0.3109 0.1922 0.0627 0.063 Uiso 1 1 calc R
C28 C 0.5903(3) 0.21178(18) 0.0785(2) 0.0557(11) Uani 1 1 d .
H28 H 0.6608 0.2167 0.0814 0.067 Uiso 1 1 calc R
C3 C 0.7313(3) 0.19596(18) 0.4279(2) 0.0518(11) Uani 1 1 d .
C39 C 0.2978(3) 0.05587(17) 0.1206(2) 0.0517(11) Uani 1 1 d .
C26 C 0.4400(3) 0.14991(16) 0.05244(19) 0.0473(10) Uani 1 1 d .
O9 O 0.2531(2) 0.01364(15) 0.33205(17) 0.0826(10) Uani 1 1 d .
C13 C 0.7411(3) 0.29255(18) 0.2855(2) 0.0575(11) Uani 1 1 d .
H13 H 0.8052 0.2773 0.3031 0.069 Uiso 1 1 calc R
C35 C 0.4589(3) 0.01312(17) 0.1138(2) 0.0526(11) Uani 1 1 d .
H35 H 0.5164 0.0105 0.0939 0.063 Uiso 1 1 calc R
C34 C 0.3815(3) 0.05253(16) 0.0897(2) 0.0486(10) Uani 1 1 d .
C24 C 0.4257(3) 0.25059(17) 0.0881(2) 0.0533(11) Uani 1 1 d .
C45 C 0.4144(3) -0.02330(17) 0.3202(2) 0.0534(11) Uani 1 1 d .
C50 C 0.3573(3) 0.01200(18) 0.3544(2) 0.0555(11) Uani 1 1 d .
C2 C 0.6959(3) 0.14308(17) 0.4481(2) 0.0515(11) Uani 1 1 d .
H2 H 0.7386 0.1102 0.4515 0.062 Uiso 1 1 calc R
C49 C 0.4056(3) 0.04407(18) 0.4075(2) 0.0576(12) Uani 1 1 d .
H49 H 0.3661 0.0678 0.4298 0.069 Uiso 1 1 calc R
C36 C 0.4530(3) -0.02227(18) 0.1666(2) 0.0566(11) Uani 1 1 d .
C38 C 0.2921(3) 0.02117(18) 0.1749(2) 0.0586(12) Uani 1 1 d .
H38 H 0.2356 0.0245 0.1956 0.070 Uiso 1 1 calc R
C11 C 0.7060(3) 0.30410(17) 0.3990(2) 0.0555(11) Uani 1 1 d .
H11A H 0.7802 0.3067 0.4108 0.067 Uiso 1 1 calc R
H11B H 0.6764 0.3361 0.4203 0.067 Uiso 1 1 calc R
C16 C 0.5525(3) 0.33666(18) 0.2320(2) 0.0578(11) Uani 1 1 d .
H16 H 0.4883 0.3518 0.2145 0.069 Uiso 1 1 calc R
C31 C 0.2636(3) 0.2909(2) 0.1051(2) 0.0650(13) Uani 1 1 d .
H31A H 0.2523 0.2587 0.1335 0.078 Uiso 1 1 calc R
H31B H 0.2274 0.2822 0.0618 0.078 Uiso 1 1 calc R
C47 C 0.5660(3) 0.00440(18) 0.3948(2) 0.0574(11) Uani 1 1 d .
C15 C 0.6165(3) 0.31722(17) 0.1909(2) 0.0519(11) Uani 1 1 d .
C22 C 0.5823(3) 0.31700(18) 0.1183(2) 0.0613(12) Uani 1 1 d .
H22A H 0.5340 0.3490 0.1061 0.074 Uiso 1 1 calc R
H22B H 0.6413 0.3238 0.0975 0.074 Uiso 1 1 calc R
C46 C 0.5182(3) -0.02692(18) 0.3417(2) 0.0581(12) Uani 1 1 d .
H46 H 0.5575 -0.0512 0.3199 0.070 Uiso 1 1 calc R
C33 C 0.3909(3) 0.09136(17) 0.03159(19) 0.0535(11) Uani 1 1 d .
H33A H 0.3231 0.0981 0.0063 0.064 Uiso 1 1 calc R
H33B H 0.4318 0.0711 0.0042 0.064 Uiso 1 1 calc R
C44 C 0.3647(3) -0.05487(18) 0.2584(2) 0.0612(12) Uani 1 1 d .
H44A H 0.3988 -0.0925 0.2556 0.073 Uiso 1 1 calc R
H44B H 0.2932 -0.0627 0.2603 0.073 Uiso 1 1 calc R
C55 C 0.5617(3) 0.07862(17) 0.4849(2) 0.0546(11) Uani 1 1 d .
H55A H 0.6196 0.0570 0.5087 0.065 Uiso 1 1 calc R
H55B H 0.5133 0.0855 0.5139 0.065 Uiso 1 1 calc R
C29 C 0.7086(4) 0.1147(2) 0.0475(3) 0.0863(16) Uani 1 1 d .
H29A H 0.7412 0.1242 0.0914 0.104 Uiso 1 1 calc R
H29B H 0.7236 0.1461 0.0191 0.104 Uiso 1 1 calc R
C7 C 0.3712(3) 0.2272(2) 0.4625(3) 0.0759(15) Uani 1 1 d .
H7A H 0.3647 0.2414 0.4183 0.091 Uiso 1 1 calc R
H7B H 0.3959 0.2594 0.4916 0.091 Uiso 1 1 calc R
C32 C 0.2258(4) 0.3476(2) 0.1288(3) 0.0957(18) Uani 1 1 d .
H32A H 0.2607 0.3551 0.1722 0.144 Uiso 1 1 calc R
H32B H 0.1532 0.3449 0.1284 0.144 Uiso 1 1 calc R
H32C H 0.2393 0.3793 0.1010 0.144 Uiso 1 1 calc R
C40 C 0.1246(4) 0.0918(3) 0.1127(4) 0.113(2) Uani 1 1 d .
H40A H 0.1298 0.1025 0.1580 0.135 Uiso 1 1 calc R
H40B H 0.0977 0.0520 0.1069 0.135 Uiso 1 1 calc R
C9 C 0.9031(3) 0.1583(2) 0.4323(3) 0.0866(17) Uani 1 1 d .
H9A H 0.8841 0.1218 0.4090 0.104 Uiso 1 1 calc R
H9B H 0.9076 0.1508 0.4783 0.104 Uiso 1 1 calc R
C10 C 1.0026(4) 0.1796(3) 0.4189(4) 0.128(3) Uani 1 1 d .
H10A H 0.9985 0.1847 0.3731 0.192 Uiso 1 1 calc R
H10B H 1.0552 0.1512 0.4345 0.192 Uiso 1 1 calc R
H10C H 1.0191 0.2166 0.4405 0.192 Uiso 1 1 calc R
C54 C 0.8393(4) -0.0312(3) 0.4243(5) 0.156(3) Uani 1 1 d .
H54A H 0.8570 0.0099 0.4243 0.234 Uiso 1 1 calc R
H54B H 0.8829 -0.0531 0.4007 0.234 Uiso 1 1 calc R
H54C H 0.8483 -0.0454 0.4680 0.234 Uiso 1 1 calc R
C8 C 0.2694(4) 0.2060(3) 0.4752(3) 0.109(2) Uani 1 1 d .
H8A H 0.2424 0.1770 0.4434 0.164 Uiso 1 1 calc R
H8B H 0.2226 0.2387 0.4728 0.164 Uiso 1 1 calc R
H8C H 0.2778 0.1887 0.5176 0.164 Uiso 1 1 calc R
C30 C 0.7484(4) 0.0576(3) 0.0273(4) 0.116(2) Uani 1 1 d .
H30A H 0.7323 0.0267 0.0553 0.175 Uiso 1 1 calc R
H30B H 0.8216 0.0601 0.0302 0.175 Uiso 1 1 calc R
H30C H 0.7170 0.0490 -0.0165 0.175 Uiso 1 1 calc R
C53 C 0.7314(4) -0.0389(3) 0.3932(4) 0.109(2) Uani 1 1 d .
H53A H 0.7250 -0.0337 0.3467 0.131 Uiso 1 1 calc R
H53B H 0.7087 -0.0785 0.4012 0.131 Uiso 1 1 calc R
C42 C 0.5683(6) -0.0984(3) 0.1479(3) 0.114(2) Uani 1 1 d .
H42A H 0.6310 -0.1174 0.1692 0.137 Uiso 1 1 calc R
H42B H 0.5846 -0.0754 0.1121 0.137 Uiso 1 1 calc R
C18 C 0.4362(5) 0.3885(3) 0.3216(3) 0.115(2) Uani 1 1 d .
H18A H 0.3884 0.3701 0.2869 0.139 Uiso 1 1 calc R
H18B H 0.4590 0.4256 0.3058 0.139 Uiso 1 1 calc R
C19 C 0.3849(6) 0.3993(4) 0.3787(3) 0.156(3) Uani 1 1 d .
H19A H 0.3658 0.3623 0.3954 0.234 Uiso 1 1 calc R
H19B H 0.3245 0.4230 0.3656 0.234 Uiso 1 1 calc R
H19C H 0.4314 0.4197 0.4117 0.234 Uiso 1 1 calc R
C51 C 0.1879(4) 0.0300(3) 0.3760(4) 0.121(2) Uani 1 1 d .
H51A H 0.2129 0.0128 0.4181 0.145 Uiso 1 1 calc R
H51B H 0.1876 0.0726 0.3806 0.145 Uiso 1 1 calc R
C43 C 0.4928(7) -0.1437(3) 0.1229(3) 0.152(3) Uani 1 1 d .
H43A H 0.4765 -0.1666 0.1583 0.227 Uiso 1 1 calc R
H43B H 0.5208 -0.1690 0.0936 0.227 Uiso 1 1 calc R
H43C H 0.4315 -0.1251 0.1004 0.227 Uiso 1 1 calc R
C20 C 0.8845(4) 0.2788(4) 0.2004(3) 0.129(3) Uani 1 1 d .
H20A H 0.9012 0.2460 0.2302 0.155 Uiso 1 1 calc R
H20B H 0.9045 0.3151 0.2237 0.155 Uiso 1 1 calc R
C60 C 0.5174(15) 0.1494(10) 0.2745(8) 0.321(13) Uani 1 1 d D
H60A H 0.4990 0.1195 0.3036 0.385 Uiso 1 1 calc R
H60B H 0.5393 0.1847 0.2993 0.385 Uiso 1 1 calc R
C59 C 0.4255(16) 0.163(2) 0.2204(7) 0.77(5) Uani 1 1 d D
H59A H 0.3991 0.1286 0.1956 0.920 Uiso 1 1 calc R
H59B H 0.4392 0.1947 0.1918 0.920 Uiso 1 1 calc R
C21 C 0.9401(5) 0.2728(5) 0.1473(4) 0.180(4) Uani 1 1 d .
H21A H 0.9295 0.2339 0.1292 0.270 Uiso 1 1 calc R
H21B H 1.0121 0.2789 0.1628 0.270 Uiso 1 1 calc R
H21C H 0.9156 0.3016 0.1147 0.270 Uiso 1 1 calc R
C41 C 0.0552(4) 0.1334(3) 0.0716(4) 0.148(3) Uani 1 1 d .
H41A H 0.0830 0.1726 0.0771 0.222 Uiso 1 1 calc R
H41B H -0.0113 0.1326 0.0840 0.222 Uiso 1 1 calc R
H41C H 0.0491 0.1220 0.0270 0.222 Uiso 1 1 calc R
C52 C 0.0855(5) 0.0093(4) 0.3519(5) 0.210(5) Uani 1 1 d .
H52A H 0.0564 0.0318 0.3143 0.315 Uiso 1 1 calc R
H52B H 0.0439 0.0141 0.3848 0.315 Uiso 1 1 calc R
H52C H 0.0878 -0.0316 0.3405 0.315 Uiso 1 1 calc R
C61 C 0.6033(6) 0.1267(7) 0.2396(8) 0.300(12) Uani 1 1 d D
H61A H 0.6289 0.1593 0.2169 0.360 Uiso 1 1 calc R
H61B H 0.5751 0.0975 0.2077 0.360 Uiso 1 1 calc R
C62 C 0.6932(9) 0.0992(10) 0.2868(6) 0.62(3) Uani 1 1 d D
H62A H 0.6775 0.0585 0.2958 0.741 Uiso 1 1 calc R
H62B H 0.7047 0.1209 0.3273 0.741 Uiso 1 1 calc R

loop_
_atom_site_aniso_label
_atom_site_aniso_U_11
_atom_site_aniso_U_22
_atom_site_aniso_U_33
_atom_site_aniso_U_23
_atom_site_aniso_U_13
_atom_site_aniso_U_12
N3 0.39(3) 0.87(7) 0.33(3) 0.26(3) 0.08(2) -0.23(3)
C63 0.53(4) 0.94(8) 0.117(16) 0.18(3) -0.09(2) -0.36(4)
C64 0.67(6) 0.66(6) 0.25(3) 0.19(3) -0.08(3) -0.40(5)
N4 0.41(2) 0.42(3) 0.236(16) 0.029(16) -0.105(14) -0.12(2)
C65 0.37(2) 0.313(19) 0.169(14) 0.033(12) -0.015(14) -0.191(18)
N2 0.422(17) 0.158(8) 0.133(8) 0.011(7) -0.036(10) -0.133(10)
C58 0.52(3) 0.220(15) 0.211(15) -0.084(12) 0.112(18) -0.149(18)
N1 0.475(18) 0.225(13) 0.130(8) 0.000(9) 0.067(10) -0.061(14)
C56 0.59(3) 0.133(10) 0.118(9) 0.018(8) 0.025(13) -0.057(14)
C57 0.71(5) 0.24(2) 0.177(16) 0.037(15) -0.12(2) -0.19(2)
O1 0.0565(19) 0.064(2) 0.092(3) 0.0072(18) 0.0266(18) -0.0010(15)
O6 0.070(2) 0.0475(17) 0.080(2) -0.0114(16) 0.0108(17) 0.0047(14)
O5 0.064(2) 0.0562(19) 0.089(3) -0.0102(17) 0.0210(18) 0.0031(15)
O10 0.066(2) 0.074(2) 0.100(3) -0.018(2) 0.0053(19) 0.0105(17)
O3 0.092(2) 0.092(2) 0.060(2) 0.0093(19) 0.0185(19) 0.043(2)
C27 0.072(3) 0.043(2) 0.046(3) -0.001(2) 0.018(2) -0.002(2)
O2 0.0542(19) 0.069(2) 0.092(3) 0.0146(18) 0.0227(17) 0.0031(16)
O7 0.061(2) 0.075(2) 0.098(3) 0.0254(19) 0.0169(19) 0.0132(16)
C23 0.067(3) 0.048(2) 0.040(3) 0.005(2) 0.010(2) -0.008(2)
O8 0.094(2) 0.074(2) 0.063(2) 0.0123(18) 0.0153(19) 0.0343(18)
C4 0.049(2) 0.049(2) 0.040(2) 0.0008(19) 0.0034(19) -0.0049(19)
C1 0.057(3) 0.047(2) 0.046(3) -0.001(2) 0.009(2) -0.006(2)
C6 0.048(2) 0.055(3) 0.049(3) 0.000(2) 0.011(2) -0.003(2)
C12 0.055(3) 0.041(2) 0.052(3) 0.002(2) 0.008(2) -0.0078(19)
O4 0.063(2) 0.133(3) 0.071(2) -0.017(2) 0.0193(19) -0.004(2)
C17 0.072(3) 0.045(2) 0.048(3) 0.006(2) 0.010(2) 0.004(2)
C5 0.058(3) 0.042(2) 0.051(3) 0.004(2) 0.010(2) 0.0032(19)
C14 0.062(3) 0.060(3) 0.057(3) -0.006(2) 0.019(3) -0.016(2)
C37 0.067(3) 0.039(2) 0.047(3) -0.002(2) 0.009(2) -0.009(2)
C48 0.062(3) 0.043(2) 0.049(3) 0.013(2) 0.014(2) -0.004(2)
C25 0.057(3) 0.050(3) 0.047(3) 0.000(2) 0.000(2) -0.004(2)
C28 0.059(3) 0.055(3) 0.054(3) 0.000(2) 0.015(2) -0.005(2)
C3 0.048(2) 0.053(3) 0.055(3) 0.002(2) 0.009(2) -0.003(2)
C39 0.057(3) 0.042(2) 0.053(3) 0.003(2) 0.004(2) 0.000(2)
C26 0.057(3) 0.041(2) 0.044(2) 0.0019(19) 0.009(2) -0.0012(19)
O9 0.062(2) 0.101(3) 0.086(3) -0.017(2) 0.0151(19) -0.0076(18)
C13 0.052(3) 0.059(3) 0.060(3) 0.001(2) 0.004(2) -0.008(2)
C35 0.062(3) 0.048(2) 0.049(3) 0.000(2) 0.014(2) 0.007(2)
C34 0.059(3) 0.039(2) 0.048(3) -0.005(2) 0.009(2) -0.0029(19)
C24 0.069(3) 0.044(2) 0.045(3) 0.001(2) 0.004(2) -0.002(2)
C45 0.067(3) 0.044(2) 0.050(3) 0.005(2) 0.011(2) -0.008(2)
C50 0.055(3) 0.054(3) 0.059(3) 0.007(2) 0.014(2) -0.008(2)
C2 0.057(3) 0.042(2) 0.056(3) 0.000(2) 0.009(2) 0.0032(19)
C49 0.067(3) 0.050(3) 0.060(3) 0.000(2) 0.023(2) -0.006(2)
C36 0.072(3) 0.047(2) 0.051(3) 0.000(2) 0.011(2) 0.011(2)
C38 0.060(3) 0.049(3) 0.069(3) -0.002(2) 0.018(2) -0.005(2)
C11 0.064(3) 0.049(2) 0.052(3) -0.001(2) 0.006(2) -0.007(2)
C16 0.067(3) 0.050(3) 0.056(3) 0.006(2) 0.009(2) 0.008(2)
C31 0.071(3) 0.064(3) 0.060(3) -0.003(2) 0.011(3) 0.009(2)
C47 0.060(3) 0.050(3) 0.064(3) 0.007(2) 0.013(3) 0.001(2)
C15 0.063(3) 0.039(2) 0.052(3) 0.000(2) 0.007(2) -0.012(2)
C22 0.076(3) 0.052(3) 0.054(3) 0.004(2) 0.006(2) -0.013(2)
C46 0.069(3) 0.046(2) 0.060(3) 0.002(2) 0.016(3) 0.001(2)
C33 0.064(3) 0.049(2) 0.046(3) 0.000(2) 0.004(2) -0.003(2)
C44 0.079(3) 0.047(3) 0.057(3) 0.005(2) 0.013(2) -0.009(2)
C55 0.061(3) 0.054(3) 0.049(3) 0.009(2) 0.011(2) -0.003(2)
C29 0.065(3) 0.089(4) 0.106(5) -0.023(3) 0.020(3) 0.004(3)
C7 0.062(3) 0.077(3) 0.093(4) -0.005(3) 0.028(3) 0.005(3)
C32 0.101(4) 0.090(4) 0.093(4) -0.024(3) 0.011(3) 0.029(3)
C40 0.071(4) 0.114(5) 0.157(7) 0.046(5) 0.031(4) 0.027(3)
C9 0.061(3) 0.084(4) 0.118(5) 0.006(3) 0.024(3) 0.004(3)
C10 0.068(4) 0.121(5) 0.199(8) -0.010(5) 0.034(4) 0.000(3)
C54 0.079(4) 0.113(5) 0.270(11) -0.053(6) 0.014(5) 0.022(4)
C8 0.066(4) 0.116(5) 0.157(6) -0.020(4) 0.050(4) -0.003(3)
C30 0.079(4) 0.101(5) 0.171(7) -0.049(5) 0.027(4) 0.009(3)
C53 0.078(4) 0.081(4) 0.167(7) -0.018(4) 0.018(4) 0.015(3)
C42 0.158(6) 0.102(5) 0.093(5) 0.028(4) 0.049(5) 0.078(5)
C18 0.139(5) 0.123(5) 0.088(5) 0.017(4) 0.029(4) 0.074(4)
C19 0.182(7) 0.189(8) 0.103(6) 0.012(5) 0.043(5) 0.124(6)
C51 0.073(4) 0.142(6) 0.153(7) -0.060(5) 0.032(4) -0.010(4)
C43 0.227(9) 0.118(6) 0.095(5) -0.038(5) -0.012(6) 0.070(6)
C20 0.085(4) 0.222(8) 0.087(5) 0.002(5) 0.037(4) 0.031(5)
C60 0.58(4) 0.206(15) 0.188(19) -0.013(14) 0.09(2) 0.06(2)
C59 1.46(12) 0.56(7) 0.44(7) -0.04(6) 0.58(8) 0.03(7)
C21 0.102(5) 0.313(12) 0.135(7) 0.006(8) 0.050(5) 0.025(6)
C41 0.080(4) 0.172(7) 0.188(8) 0.049(6) 0.015(5) 0.042(4)
C52 0.075(5) 0.280(12) 0.280(13) -0.116(10) 0.045(6) -0.028(6)
C61 0.47(3) 0.22(2) 0.193(16) -0.041(15) -0.001(19) -0.15(2)
C62 0.85(8) 0.28(3) 0.58(5) 0.17(3) -0.26(5) -0.24(4)

loop_
_atom_type_symbol
_atom_type_description
_atom_type_scat_dispersion_real
_atom_type_scat_dispersion_imag
_atom_type_scat_source
C C 0.0033 0.0016 'International Tables Vol C Tables 4.2.6.8 and 6.1.1.4'
H H 0.0000 0.0000 'International Tables Vol C Tables 4.2.6.8 and 6.1.1.4'
N N 0.0061 0.0033 'International Tables Vol C Tables 4.2.6.8 and 6.1.1.4'
O O 0.0106 0.0060 'International Tables Vol C Tables 4.2.6.8 and 6.1.1.4'

loop_
_geom_angle_atom_site_label_1
_geom_angle_atom_site_label_2
_geom_angle_atom_site_label_3
_geom_angle
C63 N3 C65 108.0
C63 N3 C62 71.2(10)
C65 N3 C62 172.3(5)
N3 C63 C64 108.0
N3 C63 H63 126.0
C64 C63 H63 126.0
C63 C64 N4 108.0
C63 C64 H64 126.0
N4 C64 H64 126.0
C65 N4 C64 108.0
N4 C65 N3 108.0
N4 C65 H65 126.0
N3 C65 H65 126.0
C58 N2 C57 108.0
C58 N2 C59 123.2(16)
C57 N2 C59 115.1(17)
N1 C58 N2 108.0
N1 C58 H58 126.0
N2 C58 H58 126.0
C56 N1 C58 108.0
N1 C56 C57 108.0
N1 C56 H56 126.0
C57 C56 H56 126.0
C56 C57 N2 108.0
C56 C57 H57 126.0
N2 C57 H57 126.0
C6 O1 C7 118.5(3)
C24 O6 C31 118.7(3)
C27 O5 C29 119.2(3)
C47 O10 C53 120.3(4)
C18 O3 C17 121.4(4)
O5 C27 C28 123.4(4)
O5 C27 C26 116.4(3)
C28 C27 C26 120.1(4)
C3 O2 C9 118.0(3)
C39 O7 C40 119.9(4)
C24 C23 C28 118.4(4)
C24 C23 C22 121.2(4)
C28 C23 C22 120.4(4)
C36 O8 C42 116.5(4)
C5 C4 C3 117.6(4)
C5 C4 C11 120.3(4)
C3 C4 C11 122.1(4)
C2 C1 C6 117.4(4)
C2 C1 C55 120.9(4)
C6 C1 C55 121.7(4)
O1 C6 C5 123.6(4)
O1 C6 C1 115.8(4)
C5 C6 C1 120.6(4)
C13 C12 C17 117.4(4)
C13 C12 C11 120.6(4)
C17 C12 C11 122.0(4)
C14 O4 C20 117.7(4)
O3 C17 C16 123.5(4)
O3 C17 C12 115.4(4)
C16 C17 C12 121.1(4)
C4 C5 C6 121.5(4)
C4 C5 H5 119.2
C6 C5 H5 119.3
C13 C14 O4 123.0(4)
C13 C14 C15 120.4(4)
O4 C14 C15 116.5(4)
C36 C37 C38 118.0(4)
C36 C37 C44 122.4(4)
C38 C37 C44 119.5(4)
C47 C48 C49 117.2(4)
C47 C48 C55 122.1(4)
C49 C48 C55 120.8(4)
C26 C25 C24 121.9(4)
C26 C25 H25 119.1
C24 C25 H25 119.0
C27 C28 C23 121.2(4)
C27 C28 H28 119.4
C23 C28 H28 119.4
O2 C3 C4 115.9(4)
O2 C3 C2 123.3(4)
C4 C3 C2 120.7(4)
O7 C39 C38 123.0(4)
O7 C39 C34 116.0(4)
C38 C39 C34 121.0(4)
C25 C26 C27 118.4(4)
C25 C26 C33 120.9(4)
C27 C26 C33 120.7(4)
C50 O9 C51 118.2(4)
C12 C13 C14 121.6(4)
C12 C13 H13 119.3
C14 C13 H13 119.2
C36 C35 C34 121.7(4)
C36 C35 H35 119.1
C34 C35 H35 119.1
C35 C34 C39 117.7(4)
C35 C34 C33 120.4(4)
C39 C34 C33 121.9(4)
O6 C24 C23 116.1(4)
O6 C24 C25 123.9(4)
C23 C24 C25 120.0(4)
C46 C45 C50 118.1(4)
C46 C45 C44 120.6(4)
C50 C45 C44 121.3(4)
C49 C50 O9 123.5(4)
C49 C50 C45 120.2(4)
O9 C50 C45 116.3(4)
C1 C2 C3 122.1(4)
C1 C2 H2 118.9
C3 C2 H2 119.0
C50 C49 C48 121.8(4)
C50 C49 H49 119.1
C48 C49 H49 119.1
C37 C36 C35 121.1(4)
C37 C36 O8 117.0(4)
C35 C36 O8 121.7(4)
C39 C38 C37 120.3(4)
C39 C38 H38 119.8
C37 C38 H38 119.8
C4 C11 C12 111.8(3)
C4 C11 H11A 109.2
C12 C11 H11A 109.3
C4 C11 H11B 109.3
C12 C11 H11B 109.2
H11A C11 H11B 107.9
C15 C16 C17 121.7(4)
C15 C16 H16 119.1
C17 C16 H16 119.2
O6 C31 C32 107.1(4)
O6 C31 H31A 110.3
C32 C31 H31A 110.3
O6 C31 H31B 110.3
C32 C31 H31B 110.4
H31A C31 H31B 108.5
C48 C47 C46 120.9(4)
C48 C47 O10 115.6(4)
C46 C47 O10 123.4(4)
C16 C15 C14 117.7(4)
C16 C15 C22 121.5(4)
C14 C15 C22 120.8(4)
C23 C22 C15 111.9(3)
C23 C22 H22A 109.2
C15 C22 H22A 109.2
C23 C22 H22B 109.2
C15 C22 H22B 109.2
H22A C22 H22B 107.9
C45 C46 C47 121.8(4)
C45 C46 H46 119.1
C47 C46 H46 119.1
C34 C33 C26 111.5(3)
C34 C33 H33A 109.3
C26 C33 H33A 109.3
C34 C33 H33B 109.3
C26 C33 H33B 109.3
H33A C33 H33B 108.0
C37 C44 C45 111.9(3)
C37 C44 H44A 109.3
C45 C44 H44A 109.3
C37 C44 H44B 109.2
C45 C44 H44B 109.2
H44A C44 H44B 107.9
C48 C55 C1 112.2(3)
C48 C55 H55A 109.2
C1 C55 H55A 109.2
C48 C55 H55B 109.1
C1 C55 H55B 109.1
H55A C55 H55B 107.9
O5 C29 C30 108.2(4)
O5 C29 H29A 110.1
C30 C29 H29A 110.1
O5 C29 H29B 110.0
C30 C29 H29B 110.0
H29A C29 H29B 108.4
O1 C7 C8 108.1(4)
O1 C7 H7A 110.1
C8 C7 H7A 110.0
O1 C7 H7B 110.1
C8 C7 H7B 110.1
H7A C7 H7B 108.4
C31 C32 H32A 109.6
C31 C32 H32B 109.3
H32A C32 H32B 109.5
C31 C32 H32C 109.5
H32A C32 H32C 109.5
H32B C32 H32C 109.5
O7 C40 C41 108.2(5)
O7 C40 H40A 110.1
C41 C40 H40A 110.2
O7 C40 H40B 110.0
C41 C40 H40B 110.0
H40A C40 H40B 108.4
O2 C9 C10 108.1(4)
O2 C9 H9A 110.1
C10 C9 H9A 110.1
O2 C9 H9B 110.1
C10 C9 H9B 110.1
H9A C9 H9B 108.4
C9 C10 H10A 109.5
C9 C10 H10B 109.4
H10A C10 H10B 109.5
C9 C10 H10C 109.4
H10A C10 H10C 109.5
H10B C10 H10C 109.5
C53 C54 H54A 109.3
C53 C54 H54B 109.5
H54A C54 H54B 109.5
C53 C54 H54C 109.6
H54A C54 H54C 109.5
H54B C54 H54C 109.5
C7 C8 H8A 109.5
C7 C8 H8B 109.5
H8A C8 H8B 109.5
C7 C8 H8C 109.4
H8A C8 H8C 109.5
H8B C8 H8C 109.5
C29 C30 H30A 109.4
C29 C30 H30B 109.4
H30A C30 H30B 109.5
C29 C30 H30C 109.6
H30A C30 H30C 109.5
H30B C30 H30C 109.5
O10 C53 C54 109.5(5)
O10 C53 H53A 109.8
C54 C53 H53A 109.9
O10 C53 H53B 109.7
C54 C53 H53B 109.7
H53A C53 H53B 108.3
O8 C42 C43 112.0(6)
O8 C42 H42A 109.2
C43 C42 H42A 109.1
O8 C42 H42B 109.3
C43 C42 H42B 109.2
H42A C42 H42B 107.9
O3 C18 C19 108.2(5)
O3 C18 H18A 110.1
C19 C18 H18A 110.1
O3 C18 H18B 110.0
C19 C18 H18B 110.0
H18A C18 H18B 108.4
C18 C19 H19A 109.5
C18 C19 H19B 109.5
H19A C19 H19B 109.5
C18 C19 H19C 109.5
H19A C19 H19C 109.5
H19B C19 H19C 109.5
C52 C51 O9 109.2(6)
C52 C51 H51A 109.9
O9 C51 H51A 109.9
C52 C51 H51B 109.8
O9 C51 H51B 109.7
H51A C51 H51B 108.3
C42 C43 H43A 109.5
C42 C43 H43B 109.6
H43A C43 H43B 109.5
C42 C43 H43C 109.4
H43A C43 H43C 109.5
H43B C43 H43C 109.5
O4 C20 C21 110.0(6)
O4 C20 H20A 109.7
C21 C20 H20A 109.5
O4 C20 H20B 109.7
C21 C20 H20B 109.7
H20A C20 H20B 108.2
C59 C60 C61 105.6(10)
C59 C60 H60A 112.4
C61 C60 H60A 112.2
C59 C60 H60B 108.5
C61 C60 H60B 109.4
H60A C60 H60B 108.7
C60 C59 N2 92.0(8)
C60 C59 H59A 111.4
N2 C59 H59A 111.9
C60 C59 H59B 115.4
N2 C59 H59B 114.4
H59A C59 H59B 110.7
C20 C21 H21A 109.6
C20 C21 H21B 109.5
H21A C21 H21B 109.5
C20 C21 H21C 109.3
H21A C21 H21C 109.5
H21B C21 H21C 109.5
C40 C41 H41A 109.4
C40 C41 H41B 109.4
H41A C41 H41B 109.5
C40 C41 H41C 109.6
H41A C41 H41C 109.5
H41B C41 H41C 109.5
C51 C52 H52A 109.5
C51 C52 H52B 109.4
H52A C52 H52B 109.5
C51 C52 H52C 109.5
H52A C52 H52C 109.5
H52B C52 H52C 109.5
C60 C61 C62 112.3(13)
C60 C61 H61A 110.9
C62 C61 H61A 111.8
C60 C61 H61B 108.4
C62 C61 H61B 105.2
H61A C61 H61B 107.9
C61 C62 N3 108.2(3)
C61 C62 H62A 113.8
N3 C62 H62A 112.6
C61 C62 H62B 106.6
N3 C62 H62B 106.8
H62A C62 H62B 108.4

loop_
_geom_bond_atom_site_label_1
_geom_bond_atom_site_label_2
_geom_bond_distance
N3 C63 1.4200
N3 C65 1.4200
N3 C62 1.542(3)
C63 C64 1.4200
C63 H63 0.9300
C64 N4 1.4200
C64 H64 0.9300
N4 C65 1.4200
C65 H65 0.9300
N2 C58 1.4200
N2 C57 1.4200
N2 C59 1.542(2)
C58 N1 1.4200
C58 H58 0.9300
N1 C56 1.4200
C56 C57 1.4200
C56 H56 0.9300
C57 H57 0.9300
O1 C6 1.373(4)
O1 C7 1.408(5)
O6 C24 1.374(5)
O6 C31 1.429(5)
O5 C27 1.381(5)
O5 C29 1.412(5)
O10 C47 1.387(5)
O10 C53 1.383(6)
O3 C18 1.376(5)
O3 C17 1.376(5)
C27 C28 1.393(5)
C27 C26 1.392(5)
O2 C3 1.383(4)
O2 C9 1.430(5)
O7 C39 1.378(5)
O7 C40 1.405(5)
C23 C24 1.392(5)
C23 C28 1.387(5)
C23 C22 1.530(5)
O8 C36 1.390(5)
O8 C42 1.405(6)
C4 C5 1.389(5)
C4 C3 1.379(5)
C4 C11 1.514(5)
C1 C2 1.382(5)
C1 C6 1.384(5)
C1 C55 1.513(5)
C6 C5 1.388(5)
C12 C13 1.386(6)
C12 C17 1.386(5)
C12 C11 1.510(6)
O4 C14 1.379(5)
O4 C20 1.420(6)
C17 C16 1.376(6)
C5 H5 0.9300
C14 C13 1.388(6)
C14 C15 1.391(6)
C37 C36 1.370(5)
C37 C38 1.404(5)
C37 C44 1.516(6)
C48 C47 1.385(6)
C48 C49 1.380(5)
C48 C55 1.513(6)
C25 C26 1.376(5)
C25 C24 1.389(5)
C25 H25 0.9300
C28 H28 0.9300
C3 C2 1.379(5)
C39 C38 1.397(6)
C39 C34 1.377(5)
C26 C33 1.507(5)
O9 C50 1.375(5)
O9 C51 1.416(6)
C13 H13 0.9300
C35 C36 1.379(6)
C35 C34 1.385(5)
C35 H35 0.9300
C34 C33 1.525(5)
C45 C46 1.370(5)
C45 C50 1.382(6)
C45 C44 1.524(6)
C50 C49 1.388(6)
C2 H2 0.9300
C49 H49 0.9300
C38 H38 0.9300
C11 H11A 0.9700
C11 H11B 0.9700
C16 C15 1.381(6)
C16 H16 0.9300
C31 C32 1.494(6)
C31 H31A 0.9700
C31 H31B 0.9700
C47 C46 1.377(6)
C15 C22 1.510(6)
C22 H22A 0.9700
C22 H22B 0.9700
C46 H46 0.9300
C33 H33A 0.9700
C33 H33B 0.9700
C44 H44A 0.9700
C44 H44B 0.9700
C55 H55A 0.9700
C55 H55B 0.9700
C29 C30 1.485(6)
C29 H29A 0.9700
C29 H29B 0.9700
C7 C8 1.496(6)
C7 H7A 0.9700
C7 H7B 0.9700
C32 H32A 0.9600
C32 H32B 0.9600
C32 H32C 0.9600
C40 C41 1.481(8)
C40 H40A 0.9700
C40 H40B 0.9700
C9 C10 1.474(6)
C9 H9A 0.9700
C9 H9B 0.9700
C10 H10A 0.9600
C10 H10B 0.9600
C10 H10C 0.9600
C54 C53 1.470(7)
C54 H54A 0.9600
C54 H54B 0.9600
C54 H54C 0.9600
C8 H8A 0.9600
C8 H8B 0.9600
C8 H8C 0.9600
C30 H30A 0.9600
C30 H30B 0.9600
C30 H30C 0.9600
C53 H53A 0.9700
C53 H53B 0.9700
C42 C43 1.462(9)
C42 H42A 0.9700
C42 H42B 0.9700
C18 C19 1.496(8)
C18 H18A 0.9700
C18 H18B 0.9700
C19 H19A 0.9601
C19 H19B 0.9601
C19 H19C 0.9601
C51 C52 1.437(8)
C51 H51A 0.9700
C51 H51B 0.9700
C43 H43A 0.9600
C43 H43B 0.9600
C43 H43C 0.9600
C20 C21 1.443(8)
C20 H20A 0.9700
C20 H20B 0.9700
C60 C59 1.541(3)
C60 C61 1.543(2)
C60 H60A 0.9700
C60 H60B 0.9700
C59 H59A 0.9700
C59 H59B 0.9700
C21 H21A 0.9600
C21 H21B 0.9600
C21 H21C 0.9600
C41 H41A 0.9600
C41 H41B 0.9600
C41 H41C 0.9600
C52 H52A 0.9600
C52 H52B 0.9600
C52 H52C 0.9600
C61 C62 1.539(3)
C61 H61A 0.9700
C61 H61B 0.9700
C62 H62A 0.9700
C62 H62B 0.9700
